data_2004968
loop_
_publ_author_name
'Nagel, N.'
'Bock, H.'
'Bats, J. W.'

_publ_section_title
;
 Potassium Phthalimide
;
_journal_issue 6
_journal_name_full 'Acta Crystallographica Section C'
_journal_page_first 1344
_journal_page_last 1346
_journal_paper_doi 10.1107/S0108270196002387
_journal_volume 52
_journal_year 1996
_chemical_formula_iupac 'K 1+, C8 H4 N1 O2 1-'
_chemical_formula_sum 'C8 H4 K N O2'
_chemical_formula_weight 185.22
_chemical_name_common 'potassium phthalimide'
_chemical_name_systematic ?
_space_group_IT_number 14
_symmetry_cell_setting monoclinic
_symmetry_space_group_name_Hall '-P 2yn'
_symmetry_space_group_name_H-M 'P 1 21/n 1'
_audit_creation_method SHELXL
_cell_angle_alpha 90
_cell_angle_beta 102.090(14)
_cell_angle_gamma 90
_cell_formula_units_Z 4
_cell_length_a 3.8410(10)
_cell_length_b 27.234(3)
_cell_length_c 7.3616(8)
_cell_measurement_reflns_used 25
_cell_measurement_temperature 293(2)
_cell_measurement_theta_max 50
_cell_measurement_theta_min 25
_cell_volume 753.0(2)
_computing_cell_refinement 'CAD-4 Software'
_computing_data_collection 'CAD-4 Software (Enraf-Nonius, 1989)'
_computing_data_reduction 'SDP (B. A. Frenz & Associates Inc., 1985)'
_computing_molecular_graphics 'SHELXTL/PC (Sheldrick, 1990b)'
_computing_publication_material SHELXL93
_computing_structure_refinement 'SHELXL93 (Sheldrick, 1993)'
_computing_structure_solution 'SHELXS86 (Sheldrick, 1990a)'
_diffrn_ambient_temperature 293(2)
_diffrn_measurement_device 'Enraf-Nonius CAD-4'
_diffrn_measurement_method \w
_diffrn_radiation_monochromator graphite
_diffrn_radiation_source 'fine-focus sealed tube'
_diffrn_radiation_type CuK\a
_diffrn_radiation_wavelength 1.54180
_diffrn_reflns_av_R_equivalents 0.018
_diffrn_reflns_av_sigmaI/netI 0.0185
_diffrn_reflns_limit_h_max 4
_diffrn_reflns_limit_h_min 0
_diffrn_reflns_limit_k_max 32
_diffrn_reflns_limit_k_min -32
_diffrn_reflns_limit_l_max 8
_diffrn_reflns_limit_l_min -8
_diffrn_reflns_number 3308
_diffrn_reflns_theta_max 69.83
_diffrn_reflns_theta_min 3.25
_diffrn_standards_decay_% 10
_diffrn_standards_interval_time 90
_diffrn_standards_number 3
_exptl_absorpt_coefficient_mu 5.791
_exptl_absorpt_correction_T_max 0.75
_exptl_absorpt_correction_T_min 0.70
_exptl_absorpt_correction_type 'empirical via \y scans (North, Phillips & Mathews, 1968)'
_exptl_crystal_colour 'pale pink'
_exptl_crystal_density_diffrn 1.634
_exptl_crystal_density_method 'not measured'
_exptl_crystal_description 'thin needle'
_exptl_crystal_F_000 376
_exptl_crystal_size_max 0.85
_exptl_crystal_size_mid 0.05
_exptl_crystal_size_min 0.05
_refine_diff_density_max 0.332
_refine_diff_density_min -0.351
_refine_ls_extinction_coef 0.0020(10)
_refine_ls_extinction_method SHELXL93
_refine_ls_goodness_of_fit_all 1.092
_refine_ls_goodness_of_fit_obs 1.087
_refine_ls_hydrogen_treatment 'H atoms riding'
_refine_ls_matrix_type full
_refine_ls_number_parameters 110
_refine_ls_number_reflns 1424
_refine_ls_number_restraints 0
_refine_ls_restrained_S_all 1.133
_refine_ls_restrained_S_obs 1.087
_refine_ls_R_factor_all 0.0380
_refine_ls_R_factor_obs 0.0323
_refine_ls_shift/esd_max -0.001
_refine_ls_shift/esd_mean 0.000
_refine_ls_structure_factor_coef Fsqd
_refine_ls_weighting_scheme
;
calc w = 1/[\s^2^(F~o~^2^) + (0.0673P)^2^ + 0.0481P]
where P = (F~o~^2^ + 2F~c~^2^)/3
;
_refine_ls_wR_factor_all 0.1007
_refine_ls_wR_factor_obs 0.0894
_reflns_number_observed 1237
_reflns_number_total 1426
_reflns_observed_criterion >2sigma(I)
_cod_data_source_file cf1066.cif
_cod_data_source_block kimid
_cod_depositor_comments
;
The following automatic conversions were performed:

'_geom_bond_publ_flag' value 'Yes' changed to 'yes' according to
/home/saulius/struct/CIF-dictionaries/cif_core.dic dictionary named
'cif_core.dic' version 2.4.1 from 2010-06-29 (14
times).

'_geom_bond_publ_flag' value 'No' changed to 'no' according
to /home/saulius/struct/CIF-dictionaries/cif_core.dic dictionary
named 'cif_core.dic' version 2.4.1 from 2010-06-29 (13
times).

'_geom_angle_publ_flag' value 'Yes' changed to 'yes'
according to /home/saulius/struct/CIF-dictionaries/cif_core.dic
dictionary named 'cif_core.dic' version 2.4.1 from 2010-06-29 (7
times).

'_geom_angle_publ_flag' value 'No' changed to 'no' according
to /home/saulius/struct/CIF-dictionaries/cif_core.dic dictionary
named 'cif_core.dic' version 2.4.1 from 2010-06-29 (88
times).

'_geom_torsion_publ_flag' value 'No' changed to 'no'
according to /home/saulius/struct/CIF-dictionaries/cif_core.dic
dictionary named 'cif_core.dic' version 2.4.1 from 2010-06-29 (61
time).

Automatic conversion script
Id: cif_fix_values 1715 2011-07-08 13:25:40Z adriana 
;
_cod_original_sg_symbol_H-M 'P 21/n'
_cod_database_code 2004968

loop_
_symmetry_equiv_pos_as_xyz
'x, y, z'
'-x+1/2, y+1/2, -z+1/2'
'-x, -y, -z'
'x-1/2, -y-1/2, z-1/2'

loop_
_atom_site_aniso_label
_atom_site_aniso_U_11
_atom_site_aniso_U_22
_atom_site_aniso_U_33
_atom_site_aniso_U_12
_atom_site_aniso_U_13
_atom_site_aniso_U_23
K 0.0306(3) 0.0440(3) 0.0364(3) 0.0083(2) 0.0117(2) 0.0045(2)
O1 0.0423(8) 0.0583(9) 0.0307(7) 0.0073(7) 0.0124(6) 0.0049(6)
O2 0.0422(8) 0.0414(8) 0.0367(8) 0.0055(6) 0.0132(6) -0.0041(6)
N 0.0289(8) 0.0370(9) 0.0323(8) 0.0039(7) 0.0064(6) 0.0031(6)
C1 0.0211(8) 0.0354(10) 0.0322(9) -0.0008(7) 0.0051(7) -0.0001(7)
C2 0.0321(10) 0.0438(11) 0.0369(10) 0.0011(8) 0.0093(8) 0.0067(8)
C3 0.0360(11) 0.0396(11) 0.0543(13) 0.0034(9) 0.0085(9) 0.0150(9)
C4 0.0334(11) 0.0320(10) 0.0675(14) 0.0048(8) 0.0114(10) -0.0004(9)
C5 0.0281(10) 0.0400(11) 0.0453(11) 0.0032(8) 0.0090(8) -0.0070(8)
C6 0.0191(8) 0.0359(9) 0.0324(9) -0.0012(7) 0.0043(7) -0.0017(7)
C7 0.0211(8) 0.0407(10) 0.0313(9) -0.0004(7) 0.0056(7) 0.0008(7)
C8 0.0233(8) 0.0332(9) 0.0319(9) 0.0002(7) 0.0061(7) -0.0021(7)

loop_
_atom_site_label
_atom_site_occupancy
_atom_site_fract_x
_atom_site_fract_y
_atom_site_fract_z
_atom_site_U_iso_or_equiv
_atom_site_thermal_displace_type
_atom_site_calc_flag
_atom_site_refinement_flags
_atom_site_type_symbol
K 1 .50705(11) .46998(2) .25759(5) .0363(2) Uani d . K
O1 1 .0764(4) .41077(6) .4152(2) .0431(4) Uani d . O
O2 1 -0.1877(4) .45104(5) .9691(2) .0394(4) Uani d . O
N 1 -.0849(4) .44494(6) .6722(2) .0327(4) Uani d . N
C1 1 .0729(5) .37709(7) .8715(2) .0296(4) Uani d . C
C2 1 .1350(5) .34549(8) 1.0199(3) .0373(5) Uani d . C
H2 1 .0890(5) .35442(8) 1.1346(3) .045 Uiso calc R H
C3 1 .2702(6) .29941(8) .9905(3) .0435(5) Uani d . C
H3 1 .3140(6) .27685(8) 1.0874(3) .052 Uiso calc R H
C4 1 .3404(6) .28653(8) .8207(3) .0442(5) Uani d . C
H4 1 .4301(6) .25542(8) .8055(3) .053 Uiso calc R H
C5 1 .2803(5) .31898(7) .6718(3) .0376(5) Uani d . C
H5 1 .3287(5) .31038(7) .5573(3) .045 Uiso calc R H
C6 1 .1455(4) .36453(7) .7015(2) .0293(4) Uani d . C
C7 1 .0472(5) .40839(7) .5788(3) .0310(4) Uani d . C
C8 1 -.0791(5) .42793(7) .8475(3) .0294(4) Uani d . C

loop_
_atom_type_symbol
_atom_type_description
_atom_type_scat_dispersion_real
_atom_type_scat_dispersion_imag
_atom_type_scat_source
C C 0.0181 0.0091 'International Tables Vol C Tables 4.2.6.8 and 6.1.1.4'
H H 0.0000 0.0000 'International Tables Vol C Tables 4.2.6.8 and 6.1.1.4'
O O 0.0492 0.0322 'International Tables Vol C Tables 4.2.6.8 and 6.1.1.4'
N N 0.0311 0.0180 'International Tables Vol C Tables 4.2.6.8 and 6.1.1.4'
K K 0.3868 1.0657 'International Tables Vol C Tables 4.2.6.8 and 6.1.1.4'

loop_
_geom_angle_atom_site_label_1
_geom_angle_atom_site_label_2
_geom_angle_atom_site_label_3
_geom_angle_site_symmetry_1
_geom_angle_site_symmetry_3
_geom_angle
_geom_angle_publ_flag
C8 N C7 . . 107.1(2) yes
C2 C1 C6 . . 122.2(2) no
C2 C1 C8 . . 132.2(2) no
C6 C1 C8 . . 105.7(2) no
C1 C2 C3 . . 116.7(2) no
C4 C3 C2 . . 121.4(2) no
C3 C4 C5 . . 121.5(2) no
C6 C5 C4 . . 116.9(2) no
C5 C6 C1 . . 121.3(2) no
C5 C6 C7 . . 132.7(2) no
C1 C6 C7 . . 106.0(2) no
O1 C7 N . . 124.9(2) yes
O1 C7 C6 . . 124.6(2) yes
N C7 C6 . . 110.5(2) yes
O2 C8 N . . 124.7(2) yes
O2 C8 C1 . . 124.6(2) yes
N C8 C1 . . 110.7(2) yes
O2 K O1 1_654 . 128.74(5) no
O2 K O1 1_654 1_655 77.40(4) no
O1 K O1 . 1_655 88.49(5) no
O2 K O2 1_654 3_566 83.51(4) no
O1 K O2 . 3_566 118.07(5) no
O1 K O2 1_655 3_566 153.35(5) no
O2 K N 1_654 3_566 129.81(5) no
O1 K N . 3_566 89.16(5) no
O1 K N 1_655 3_566 143.42(5) no
O2 K N 3_566 3_566 47.05(4) no
O2 K O2 1_654 1_554 83.18(4) no
O1 K O2 . 1_554 71.39(4) no
O1 K O2 1_655 1_554 133.18(4) no
O2 K O2 3_566 1_554 61.13(5) no
N K O2 3_566 1_554 79.81(4) no
O2 K N 1_654 3_666 82.10(5) no
O1 K N . 3_666 145.61(4) no
O1 K N 1_655 3_666 83.86(5) no
O2 K N 3_566 3_666 75.17(4) no
N K N 3_566 3_666 77.79(4) no
O2 K N 1_554 3_666 135.08(4) no
O2 K N 1_654 1_655 120.43(5) no
O1 K N . 1_655 71.86(4) no
O1 K N 1_655 1_655 44.77(4) no
O2 K N 3_566 1_655 141.94(4) no
N K N 3_566 1_655 100.29(4) no
O2 K N 1_554 1_655 143.25(4) no
N K N 3_666 1_655 79.29(5) no
O2 K C8 1_654 3_566 105.07(5) no
O1 K C8 . 3_566 106.59(5) no
O1 K C8 1_655 3_566 156.42(5) no
O2 K C8 3_566 3_566 22.22(4) no
N K C8 3_566 3_566 24.95(5) no
O2 K C8 1_554 3_566 69.93(4) no
N K C8 3_666 3_566 73.44(5) no
N K C8 1_655 3_566 122.23(4) no
O2 K C7 1_654 1_655 99.08(5) no
O1 K C7 . 1_655 74.87(5) no
O1 K C7 1_655 1_655 21.68(4) no
O2 K C7 3_566 1_655 161.09(5) no
N K C7 3_566 1_655 124.67(5) no
O2 K C7 1_554 1_655 137.69(5) no
N K C7 3_666 1_655 86.59(5) no
N K C7 1_655 1_655 24.39(4) no
C8 K C7 3_566 1_655 145.85(5) no
O2 K K 1_654 1_655 52.92(3) no
O1 K K . 1_655 133.90(3) no
O1 K K 1_655 1_655 45.41(3) no
O2 K K 3_566 1_655 108.00(3) no
N K K 3_566 1_655 126.11(3) no
O2 K K 1_554 1_655 136.10(3) no
N K K 3_666 1_655 48.32(3) no
N K K 1_655 1_655 73.14(3) no
C8 K K 3_566 1_655 117.21(3) no
C7 K K 1_655 1_655 61.06(3) no
O2 K K 1_654 1_455 127.08(3) no
O1 K K . 1_455 46.10(3) no
O1 K K 1_655 1_455 134.59(3) no
O2 K K 3_566 1_455 72.00(3) no
N K K 3_566 1_455 53.89(3) no
O2 K K 1_554 1_455 43.90(3) no
N K K 3_666 1_455 131.68(3) no
N K K 1_655 1_455 106.86(3) no
C8 K K 3_566 1_455 62.79(3) no
C7 K K 1_655 1_455 118.94(3) no
K K K 1_655 1_455 180.00(4) no
C7 O1 K . . 129.12(13) no
C7 O1 K . 1_455 102.37(12) no
K O1 K . 1_455 88.49(5) no
C8 O2 K . 1_456 160.23(13) no
C8 O2 K . 3_566 97.47(11) no
K O2 K 1_456 3_566 96.49(4) no
C8 O2 K . 1_556 102.08(12) no
K O2 K 1_456 1_556 83.18(4) no
K O2 K 3_566 1_556 118.87(5) no
C8 N K . 3_566 90.11(11) no
C7 N K . 3_566 160.15(12) no
C8 N K . 3_666 102.78(11) no
C7 N K . 3_666 107.02(11) no
K N K 3_566 3_666 77.79(4) no
C8 N K . 1_455 151.75(12) no
C7 N K . 1_455 80.46(10) no
K N K 3_566 1_455 79.71(4) no
K N K 3_666 1_455 100.71(5) no
O1 C7 K . 1_455 55.94(10) no
N C7 K . 1_455 75.15(10) no
O2 C8 K . 3_566 60.31(10) no
N C8 K . 3_566 64.95(10) no

loop_
_geom_bond_atom_site_label_1
_geom_bond_atom_site_label_2
_geom_bond_site_symmetry_2
_geom_bond_distance
_geom_bond_publ_flag
O1 C7 . 1.235(2) yes
O2 C8 . 1.236(2) yes
N C8 . 1.367(2) yes
N C7 . 1.367(3) yes
C1 C2 . 1.372(3) no
C1 C6 . 1.381(3) no
C1 C8 . 1.499(3) yes
C2 C3 . 1.393(3) no
C3 C4 . 1.378(3) no
C4 C5 . 1.390(3) no
C5 C6 . 1.379(3) no
C6 C7 . 1.497(3) yes
K O2 1_654 2.683(2) yes
K O1 . 2.736(2) yes
K O1 1_655 2.769(2) yes
K O2 3_566 2.839(2) yes
K N 3_566 2.935(2) yes
K O2 1_554 3.086(2) yes
K N 3_666 3.175(2) yes
K N 1_655 3.199(2) yes
C7 K 1_455 3.264(2) no
C8 K 3_566 3.240(2) no
K C8 3_566 3.240(2) no
K C7 1_655 3.264(2) no
K K 1_655 3.8410(10) no
K K 1_455 3.8410(10) no
O1 K 1_455 2.769(2) no
O2 K 1_456 2.683(2) no
O2 K 3_566 2.839(2) no
O2 K 1_556 3.086(2) no
N K 3_566 2.935(2) no
N K 3_666 3.175(2) no
N K 1_455 3.199(2) no

loop_
_geom_torsion_atom_site_label_1
_geom_torsion_atom_site_label_2
_geom_torsion_atom_site_label_3
_geom_torsion_atom_site_label_4
_geom_torsion_site_symmetry_1
_geom_torsion_site_symmetry_4
_geom_torsion
_geom_torsion_publ_flag
C6 C1 C2 C3 . . -1.1(3) no
C8 C1 C2 C3 . . 177.7(2) no
C1 C2 C3 C4 . . 0.5(3) no
C2 C3 C4 C5 . . 0.2(3) no
C3 C4 C5 C6 . . -0.3(3) no
C4 C5 C6 C1 . . -0.2(3) no
C4 C5 C6 C7 . . -179.9(2) no
C2 C1 C6 C5 . . 0.9(3) no
C8 C1 C6 C5 . . -178.1(2) no
C2 C1 C6 C7 . . -179.3(2) no
C8 C1 C6 C7 . . 1.7(2) no
C8 N C7 O1 . . 178.9(2) no
C8 N C7 C6 . . 0.1(2) no
C5 C6 C7 O1 . . -0.3(3) no
C1 C6 C7 O1 . . 179.9(2) no
C5 C6 C7 N . . 178.6(2) no
C1 C6 C7 N . . -1.2(2) no
C7 N C8 O2 . . -178.3(2) no
C7 N C8 C1 . . 1.0(2) no
C2 C1 C8 O2 . . -1.4(3) no
C6 C1 C8 O2 . . 177.5(2) no
C2 C1 C8 N . . 179.3(2) no
C6 C1 C8 N . . -1.8(2) no
C5 C6 C7 K . 1_455 81.2(3) no
C1 C6 C7 K . 1_455 -98.6(3) no
K O2 C8 N 1_456 . 143.3(3) no
K O2 C8 N 3_566 . 8.7(2) no
K O2 C8 N 1_556 . -113.0(2) no
K O2 C8 C1 1_456 . -35.9(5) no
K O2 C8 C1 3_566 . -170.5(2) no
K O2 C8 C1 1_556 . 67.7(2) no
K O2 C8 K 1_456 3_566 134.6(4) no
K O2 C8 K 3_566 3_566 0.0000(10) no
K O2 C8 K 1_556 3_566 -121.74(8) no
K N C8 O2 3_566 . -8.3(2) no
K N C8 O2 3_666 . 69.2(2) no
K N C8 O2 1_455 . -76.4(3) no
K N C8 C1 3_566 . 170.96(12) no
K N C8 C1 3_666 . -111.54(13) no
K N C8 C1 1_455 . 102.9(2) no
C7 N C8 K . 3_566 -169.94(15) no
K N C8 K 3_566 3_566 0.0000(10) no
K N C8 K 3_666 3_566 77.50(6) no
K N C8 K 1_455 3_566 -68.0(2) no
C2 C1 C8 K . 3_566 -120.1(7) no
C6 C1 C8 K . 3_566 58.8(8) no
O2 K O1 C7 1_654 . 147.7(2) no
O1 K O1 C7 1_655 . 75.2(2) no
O2 K O1 C7 3_566 . -107.0(2) no
N K O1 C7 3_566 . -68.3(2) no
O2 K O1 C7 1_554 . -147.8(2) no
N K O1 C7 3_666 . -1.6(2) no
N K O1 C7 1_655 . 32.9(2) no
C8 K O1 C7 3_566 . -86.4(2) no
C7 K O1 C7 1_655 . 58.14(15) no
K K O1 C7 1_655 . 75.2(2) no
K K O1 C7 1_455 . -104.8(2) no
O2 K O1 K 1_654 1_455 -107.51(5) no
O1 K O1 K 1_655 1_455 180.0 no
O2 K O1 K 3_566 1_455 -2.22(6) no
N K O1 K 3_566 1_455 36.51(5) no
O2 K O1 K 1_554 1_455 -43.02(4) no
N K O1 K 3_666 1_455 103.18(7) no
N K O1 K 1_655 1_455 137.62(5) no
C8 K O1 K 3_566 1_455 18.41(5) no
C7 K O1 K 1_655 1_455 162.90(5) no
K K O1 K 1_655 1_455 180.0 no
K K O1 K 1_455 1_455 0.0 no
K O1 C7 N . . 66.3(2) no
K O1 C7 N 1_455 . -31.9(2) no
K O1 C7 C6 . . -115.0(2) no
K O1 C7 C6 1_455 . 146.78(15) no
K O1 C7 K . 1_455 98.26(14) no
K O1 C7 K 1_455 1_455 0.0 no
K N C7 O1 3_566 . 29.9(5) no
K N C7 O1 3_666 . -71.4(2) no
K N C7 O1 1_455 . 27.0(2) no
K N C7 C6 3_566 . -149.0(3) no
K N C7 C6 3_666 . 109.72(13) no
K N C7 C6 1_455 . -151.91(13) no
C8 N C7 K . 1_455 151.98(13) no
K N C7 K 3_566 1_455 3.0(3) no
K N C7 K 3_666 1_455 -98.37(6) no
K N C7 K 1_455 1_455 0.0 no
